data_4070060
loop_
_publ_author_name
'Yan, Xiaoyu'
'Yu, Bingran'
'Wang, Lan'
'Tang, Ning'
'Xi, Chanjuan'

_publ_section_title
;
 Reactivity of [(2-Phosphino)ethenyl]zirconocene Chloride toward
 CpM(CO)3Cl (M = Mo, W): Formation of
 [(3-Phosphino)propenoyl]dicarbonyl(cyclopentadienyl)metal,
 {CpM(CO)2[(CO)CR&#x2550;CRPPh2]}
;
_journal_issue 23
_journal_name_full Organometallics
_journal_page_first 6827
_journal_paper_doi 10.1021/om900595w
_journal_volume 28
_journal_year 2009
_chemical_formula_sum 'C35 H27 Cl0 O3 P W'
_chemical_formula_weight 710.39
_chemical_name_systematic
;
 ?
;
_space_group_IT_number 61
_symmetry_cell_setting orthorhombic
_symmetry_space_group_name_Hall '-P 2ac 2ab'
_symmetry_space_group_name_H-M 'P b c a'
_atom_sites_solution_hydrogens geom
_atom_sites_solution_primary direct
_atom_sites_solution_secondary difmap
_audit_creation_method SHELXL-97
_cell_angle_alpha 90.00
_cell_angle_beta 90.00
_cell_angle_gamma 90.00
_cell_formula_units_Z 8
_cell_length_a 12.653(3)
_cell_length_b 13.805(3)
_cell_length_c 31.852(6)
_cell_measurement_reflns_used 713
_cell_measurement_temperature 293(2)
_cell_measurement_theta_max 27.42
_cell_measurement_theta_min 1.28
_cell_volume 5564(2)
_computing_cell_refinement 'Siemens SMART & SAINT'
_computing_data_collection 'Siemens SMART'
_computing_data_reduction 'Siemens XPREP'
_computing_molecular_graphics 'Bruker SHELXTL'
_computing_publication_material 'Bruker SHELXTL'
_computing_structure_refinement 'Siemens SHELXTL'
_computing_structure_solution 'Siemens SHELXTL'
_diffrn_ambient_temperature 293(2)
_diffrn_measured_fraction_theta_full 0.984
_diffrn_measured_fraction_theta_max 0.984
_diffrn_measurement_device_type 'Bruker P4'
_diffrn_measurement_method '\w scans'
_diffrn_radiation_monochromator graphite
_diffrn_radiation_source 'fine-focus sealed tube'
_diffrn_radiation_type MoK\a
_diffrn_radiation_wavelength 0.71073
_diffrn_reflns_av_R_equivalents 0.0322
_diffrn_reflns_av_sigmaI/netI 0.0426
_diffrn_reflns_limit_h_max 16
_diffrn_reflns_limit_h_min -16
_diffrn_reflns_limit_k_max 17
_diffrn_reflns_limit_k_min -17
_diffrn_reflns_limit_l_max 41
_diffrn_reflns_limit_l_min -41
_diffrn_reflns_number 10972
_diffrn_reflns_theta_full 27.42
_diffrn_reflns_theta_max 27.42
_diffrn_reflns_theta_min 1.28
_diffrn_standards_decay_% none
_diffrn_standards_interval_count none
_diffrn_standards_interval_time none
_diffrn_standards_number none
_exptl_absorpt_coefficient_mu 4.246
_exptl_absorpt_correction_T_max 0.3827
_exptl_absorpt_correction_T_min 0.3436
_exptl_absorpt_correction_type empirical
_exptl_absorpt_process_details 'SADABS (Sheldrick, 1996)'
_exptl_crystal_colour red
_exptl_crystal_density_diffrn 1.696
_exptl_crystal_density_method 'not measured'
_exptl_crystal_description block
_exptl_crystal_F_000 2800
_exptl_crystal_size_max 0.32
_exptl_crystal_size_mid 0.30
_exptl_crystal_size_min 0.28
_refine_diff_density_max 1.407
_refine_diff_density_min -2.014
_refine_diff_density_rms 0.200
_refine_ls_extinction_method none
_refine_ls_goodness_of_fit_ref 1.348
_refine_ls_hydrogen_treatment constr
_refine_ls_matrix_type full
_refine_ls_number_parameters 361
_refine_ls_number_reflns 6246
_refine_ls_number_restraints 0
_refine_ls_restrained_S_all 1.348
_refine_ls_R_factor_gt 0.0549
_refine_ls_shift/su_max 0.002
_refine_ls_shift/su_mean 0.000
_refine_ls_structure_factor_coef Fsqd
_refine_ls_weighting_details 'calc w=1/[\s^2^(Fo^2^)+(0.0439P)^2^+5.6773P] where P=(Fo^2^+2Fc^2^)/3'
_refine_ls_weighting_scheme calc
_refine_ls_wR_factor_gt 0.1053
_refine_ls_wR_factor_ref 0.1106
_reflns_number_gt 5464
_reflns_number_total 6246
_reflns_threshold_expression >2sigma(I)
_cod_data_source_file om900595w_si_002.cif
_cod_data_source_block a
_cod_depositor_comments
;
The following automatic conversions were performed:

'_symmetry_cell_setting' value 'Orthorhombic' changed to
'orthorhombic' according to
/home/saulius/struct/CIF-dictionaries/cif_core.dic dictionary named
'cif_core.dic' version 2.4.2 from 2011-04-26.

Automatic conversion script
Id: cif_fix_values 1715 2011-07-08 13:25:40Z adriana 
;
_cod_original_cell_volume 5563.7(19)
_cod_original_sg_symbol_H-M Pbca
_cod_database_code 4070060
_refine_ls_r_factor_ref 0.0721

loop_
_symmetry_equiv_pos_as_xyz
'x, y, z'
'-x+1/2, -y, z+1/2'
'-x, y+1/2, -z+1/2'
'x+1/2, -y+1/2, -z'
'-x, -y, -z'
'x-1/2, y, -z-1/2'
'x, -y-1/2, z-1/2'
'-x-1/2, y-1/2, z'

loop_
_atom_site_label
_atom_site_type_symbol
_atom_site_fract_x
_atom_site_fract_y
_atom_site_fract_z
_atom_site_U_iso_or_equiv
_atom_site_adp_type
_atom_site_occupancy
_atom_site_symmetry_multiplicity
_atom_site_calc_flag
_atom_site_refinement_flags
W1 W 0.603388(17) 0.734816(17) 0.296509(7) 0.01594(9) Uani 1 1 d .
P2 P 0.55604(11) 0.66954(11) 0.36443(5) 0.0135(3) Uani 1 1 d .
O1 O 0.8361(3) 0.7527(3) 0.31620(15) 0.0290(11) Uani 1 1 d .
C6 C 0.3888(5) 0.7381(5) 0.4171(2) 0.0253(13) Uani 1 1 d .
H6A H 0.3520 0.6817 0.4106 0.030 Uiso 1 1 calc R
C30 C 0.6494(5) 0.8699(6) 0.3052(2) 0.0294(16) Uani 1 1 d .
C73 C 0.9958(6) 0.6921(5) 0.4498(2) 0.0323(17) Uani 1 1 d .
H73A H 1.0094 0.7150 0.4767 0.039 Uiso 1 1 calc R
C20 C 0.7552(5) 0.7225(4) 0.33220(19) 0.0200(12) Uani 1 1 d .
C7 C 0.8733(4) 0.6635(4) 0.39321(19) 0.0160(12) Uani 1 1 d .
O2 O 0.3948(4) 0.8463(4) 0.31680(16) 0.0349(12) Uani 1 1 d .
C10 C 0.4885(5) 0.7530(4) 0.40096(18) 0.0179(12) Uani 1 1 d .
C2 C 0.6765(4) 0.6396(4) 0.39384(17) 0.0148(11) Uani 1 1 d .
C33 C 0.3983(6) 0.8902(5) 0.4543(2) 0.0311(15) Uani 1 1 d .
H33A H 0.3683 0.9353 0.4724 0.037 Uiso 1 1 calc R
C16 C 0.4713(5) 0.8038(5) 0.3098(2) 0.0240(13) Uani 1 1 d .
C21 C 0.3056(5) 0.4925(5) 0.3393(2) 0.0285(15) Uani 1 1 d .
H21A H 0.2401 0.4995 0.3265 0.034 Uiso 1 1 calc R
C18 C 0.8940(5) 0.6987(5) 0.4330(2) 0.0263(14) Uani 1 1 d .
H18A H 0.8400 0.7268 0.4487 0.032 Uiso 1 1 calc R
C32 C 0.5227(6) 0.6494(5) 0.24137(19) 0.0303(16) Uani 1 1 d .
H32A H 0.4466 0.6378 0.2384 0.036 Uiso 1 1 calc R
C22 C 0.5423(5) 0.8370(4) 0.4115(2) 0.0234(13) Uani 1 1 d .
H22A H 0.6094 0.8478 0.4005 0.028 Uiso 1 1 calc R
C71 C 0.3370(5) 0.4026(5) 0.3544(2) 0.0281(15) Uani 1 1 d .
H71A H 0.2922 0.3495 0.3520 0.034 Uiso 1 1 calc R
C70 C 0.4352(6) 0.3924(5) 0.3732(2) 0.0300(16) Uani 1 1 d .
H70A H 0.4567 0.3319 0.3828 0.036 Uiso 1 1 calc R
C99 C 0.5739(6) 0.4829(5) 0.2737(3) 0.0405(19) Uani 1 1 d .
H99A H 0.5771 0.4384 0.2505 0.061 Uiso 1 1 calc R
H99B H 0.5047 0.4808 0.2860 0.061 Uiso 1 1 calc R
H99C H 0.6255 0.4650 0.2943 0.061 Uiso 1 1 calc R
C68 C 0.5963(5) 0.5837(5) 0.2582(2) 0.0263(14) Uani 1 1 d .
C3 C 0.6986(5) 0.6246(5) 0.25335(19) 0.0226(13) Uani 1 1 d .
H3A H 0.7655 0.5931 0.2606 0.027 Uiso 1 1 calc R
C23 C 0.3721(5) 0.5715(5) 0.3433(2) 0.0234(14) Uani 1 1 d .
H23A H 0.3512 0.6312 0.3325 0.028 Uiso 1 1 calc R
O3 O 0.6725(5) 0.9491(4) 0.30915(19) 0.0469(15) Uani 1 1 d .
C25 C 0.3430(5) 0.8073(5) 0.4432(2) 0.0304(15) Uani 1 1 d .
H25A H 0.2749 0.7978 0.4534 0.036 Uiso 1 1 calc R
C69 C 0.5784(6) 0.7305(6) 0.2251(2) 0.0325(16) Uani 1 1 d .
H69A H 0.5480 0.7825 0.2080 0.039 Uiso 1 1 calc R
C26 C 0.4978(5) 0.9051(5) 0.4381(2) 0.0280(15) Uani 1 1 d .
H26A H 0.5351 0.9609 0.4451 0.034 Uiso 1 1 calc R
C31 C 1.0556(5) 0.6171(5) 0.3873(3) 0.0331(16) Uani 1 1 d .
H31A H 1.1100 0.5891 0.3719 0.040 Uiso 1 1 calc R
C74 C 1.0756(5) 0.6518(5) 0.4266(3) 0.0356(18) Uani 1 1 d .
H74A H 1.1435 0.6480 0.4377 0.043 Uiso 1 1 calc R
C4 C 0.6876(6) 0.7151(5) 0.2325(2) 0.0294(15) Uani 1 1 d .
H4A H 0.7455 0.7551 0.2218 0.035 Uiso 1 1 calc R
C8 C 0.4709(5) 0.5630(4) 0.36339(18) 0.0159(12) Uani 1 1 d .
C5 C 0.7646(4) 0.6714(4) 0.37482(17) 0.0152(11) Uani 1 1 d .
C9 C 0.6166(5) 0.6187(5) 0.4690(2) 0.0232(13) Uani 1 1 d .
H9A H 0.5782 0.6761 0.4673 0.028 Uiso 1 1 calc R
C28 C 0.5022(5) 0.4724(4) 0.3778(2) 0.0244(14) Uani 1 1 d .
H28A H 0.5678 0.4649 0.3906 0.029 Uiso 1 1 calc R
C29 C 0.6161(6) 0.5650(6) 0.5057(2) 0.0345(17) Uani 1 1 d .
H29A H 0.5786 0.5879 0.5288 0.041 Uiso 1 1 calc R
C13 C 0.6750(4) 0.5866(5) 0.43439(18) 0.0181(12) Uani 1 1 d .
C17 C 0.7310(5) 0.4992(4) 0.4381(2) 0.0228(14) Uani 1 1 d .
H17A H 0.7708 0.4768 0.4156 0.027 Uiso 1 1 calc R
C77 C 0.7276(6) 0.4461(5) 0.4749(2) 0.0317(16) Uani 1 1 d .
H77A H 0.7647 0.3881 0.4768 0.038 Uiso 1 1 calc R
C19 C 0.9556(5) 0.6232(5) 0.3701(2) 0.0246(14) Uani 1 1 d .
H19A H 0.9433 0.6003 0.3431 0.030 Uiso 1 1 calc R
C76 C 0.6698(5) 0.4783(6) 0.5089(2) 0.0357(18) Uani 1 1 d .
H76A H 0.6671 0.4421 0.5335 0.043 Uiso 1 1 calc R

loop_
_atom_site_aniso_label
_atom_site_aniso_U_11
_atom_site_aniso_U_22
_atom_site_aniso_U_33
_atom_site_aniso_U_23
_atom_site_aniso_U_13
_atom_site_aniso_U_12
W1 0.01480(12) 0.01702(13) 0.01601(13) 0.00322(9) 0.00107(9) 0.00190(9)
P2 0.0130(6) 0.0128(7) 0.0148(7) 0.0004(5) 0.0004(6) 0.0000(6)
O1 0.018(2) 0.041(3) 0.028(2) 0.011(2) 0.0004(19) -0.006(2)
C6 0.024(3) 0.025(3) 0.027(3) -0.002(3) 0.001(3) -0.002(3)
C30 0.017(3) 0.043(4) 0.028(4) 0.008(3) 0.005(3) 0.008(3)
C73 0.035(4) 0.038(4) 0.025(4) 0.007(3) -0.012(3) -0.016(3)
C20 0.017(3) 0.019(3) 0.024(3) 0.000(2) 0.001(2) 0.001(2)
C7 0.009(3) 0.016(3) 0.022(3) 0.004(2) -0.001(2) -0.001(2)
O2 0.029(3) 0.039(3) 0.037(3) 0.009(2) 0.004(2) 0.019(2)
C10 0.022(3) 0.012(3) 0.019(3) 0.001(2) 0.002(2) 0.002(2)
C2 0.019(3) 0.012(3) 0.013(3) -0.004(2) -0.002(2) 0.002(2)
C33 0.033(4) 0.032(4) 0.029(4) -0.004(3) 0.006(3) 0.011(3)
C16 0.023(3) 0.024(3) 0.024(3) 0.010(3) -0.001(3) 0.004(3)
C21 0.020(3) 0.032(4) 0.033(4) -0.004(3) -0.004(3) -0.005(3)
C18 0.026(3) 0.031(3) 0.022(3) -0.001(3) 0.000(3) -0.009(3)
C32 0.026(3) 0.051(5) 0.013(3) -0.005(3) -0.004(3) -0.004(3)
C22 0.027(3) 0.017(3) 0.026(3) 0.001(3) 0.006(3) -0.001(3)
C71 0.030(4) 0.025(4) 0.029(4) -0.003(3) 0.001(3) -0.017(3)
C70 0.044(4) 0.017(3) 0.029(4) 0.002(3) -0.013(3) -0.010(3)
C99 0.050(5) 0.029(4) 0.042(5) -0.012(3) 0.021(4) -0.008(3)
C68 0.028(3) 0.030(4) 0.021(3) -0.004(3) 0.001(3) 0.001(3)
C3 0.021(3) 0.027(3) 0.020(3) -0.004(3) 0.006(3) 0.006(3)
C23 0.018(3) 0.024(3) 0.028(3) 0.001(3) -0.003(3) 0.003(2)
O3 0.048(3) 0.016(3) 0.077(4) 0.000(2) 0.017(3) -0.007(2)
C25 0.020(3) 0.041(4) 0.030(4) -0.003(3) 0.007(3) 0.005(3)
C69 0.036(4) 0.048(4) 0.013(3) 0.003(3) -0.006(3) 0.010(3)
C26 0.031(4) 0.017(3) 0.036(4) -0.008(3) -0.003(3) 0.000(3)
C31 0.018(3) 0.033(4) 0.048(5) 0.006(3) 0.004(3) 0.004(3)
C74 0.021(3) 0.036(4) 0.049(5) 0.019(4) -0.018(3) -0.007(3)
C4 0.030(3) 0.037(4) 0.022(3) -0.003(3) 0.011(3) 0.001(3)
C8 0.017(3) 0.017(3) 0.014(3) 0.000(2) 0.001(2) 0.000(2)
C5 0.018(3) 0.012(3) 0.015(3) -0.004(2) 0.000(2) 0.002(2)
C9 0.021(3) 0.030(4) 0.018(3) 0.004(3) 0.000(3) -0.003(3)
C28 0.023(3) 0.021(3) 0.029(3) 0.001(3) -0.006(3) -0.002(3)
C29 0.029(4) 0.059(5) 0.016(3) 0.009(3) 0.004(3) -0.009(3)
C13 0.012(3) 0.025(3) 0.017(3) 0.001(2) -0.001(2) -0.001(2)
C17 0.019(3) 0.023(4) 0.027(3) 0.002(3) -0.007(3) -0.002(2)
C77 0.036(4) 0.026(4) 0.033(4) 0.011(3) -0.013(3) -0.004(3)
C19 0.021(3) 0.027(4) 0.026(3) 0.002(3) -0.002(3) 0.006(3)
C76 0.027(4) 0.049(5) 0.031(4) 0.021(3) -0.011(3) -0.013(3)

loop_
_atom_type_symbol
_atom_type_description
_atom_type_scat_dispersion_real
_atom_type_scat_dispersion_imag
_atom_type_scat_source
C C 0.0033 0.0016 'International Tables Vol C Tables 4.2.6.8 and 6.1.1.4'
H H 0.0000 0.0000 'International Tables Vol C Tables 4.2.6.8 and 6.1.1.4'
O O 0.0106 0.0060 'International Tables Vol C Tables 4.2.6.8 and 6.1.1.4'
P P 0.1023 0.0942 'International Tables Vol C Tables 4.2.6.8 and 6.1.1.4'
Cl Cl 0.1484 0.1585 'International Tables Vol C Tables 4.2.6.8 and 6.1.1.4'
W W -0.8490 6.8722 'International Tables Vol C Tables 4.2.6.8 and 6.1.1.4'

loop_
_geom_angle_atom_site_label_1
_geom_angle_atom_site_label_2
_geom_angle_atom_site_label_3
_geom_angle
C16 W1 C30 76.3(3)
C16 W1 C20 131.0(2)
C30 W1 C20 75.4(2)
C16 W1 C69 96.2(3)
C30 W1 C69 101.7(3)
C20 W1 C69 128.2(2)
C16 W1 C4 129.5(3)
C30 W1 C4 95.6(3)
C20 W1 C4 92.5(2)
C69 W1 C4 35.8(2)
C16 W1 C32 91.9(3)
C30 W1 C32 135.0(3)
C20 W1 C32 135.6(2)
C69 W1 C32 35.6(3)
C4 W1 C32 58.9(2)
C16 W1 C3 149.7(3)
C30 W1 C3 122.4(2)
C20 W1 C3 79.1(2)
C69 W1 C3 58.7(2)
C4 W1 C3 35.2(2)
C32 W1 C3 57.8(2)
C16 W1 C68 119.6(3)
C30 W1 C68 153.7(2)
C20 W1 C68 102.9(2)
C69 W1 C68 58.2(2)
C4 W1 C68 58.1(2)
C32 W1 C68 34.3(2)
C3 W1 C68 34.4(2)
C16 W1 P2 77.20(18)
C30 W1 P2 107.5(2)
C20 W1 P2 74.34(16)
C69 W1 P2 147.3(2)
C4 W1 P2 149.01(18)
C32 W1 P2 111.96(17)
C3 W1 P2 113.84(16)
C68 W1 P2 96.91(16)
C8 P2 C2 108.6(3)
C8 P2 C10 104.0(3)
C2 P2 C10 101.7(3)
C8 P2 W1 115.50(19)
C2 P2 W1 109.56(19)
C10 P2 W1 116.44(19)
C10 C6 C25 120.0(6)
C10 C6 H6A 120.0
C25 C6 H6A 120.0
O3 C30 W1 177.1(7)
C74 C73 C18 120.0(6)
C74 C73 H73A 120.0
C18 C73 H73A 120.0
O1 C20 C5 117.6(5)
O1 C20 W1 118.9(4)
C5 C20 W1 123.4(4)
C18 C7 C19 118.9(6)
C18 C7 C5 120.4(5)
C19 C7 C5 120.7(5)
C6 C10 C22 119.0(6)
C6 C10 P2 124.4(5)
C22 C10 P2 116.5(5)
C5 C2 C13 124.3(5)
C5 C2 P2 112.7(4)
C13 C2 P2 123.0(4)
C26 C33 C25 119.4(6)
C26 C33 H33A 120.3
C25 C33 H33A 120.3
O2 C16 W1 178.1(6)
C23 C21 C71 119.9(6)
C23 C21 H21A 120.0
C71 C21 H21A 120.0
C7 C18 C73 120.1(6)
C7 C18 H18A 120.0
C73 C18 H18A 120.0
C68 C32 C69 108.6(6)
C68 C32 W1 75.6(4)
C69 C32 W1 70.2(4)
C68 C32 H32A 125.5
C69 C32 H32A 125.5
W1 C32 H32A 125.5
C10 C22 C26 121.0(6)
C10 C22 H22A 119.5
C26 C22 H22A 119.5
C70 C71 C21 119.8(6)
C70 C71 H71A 120.1
C21 C71 H71A 120.1
C71 C70 C28 120.5(6)
C71 C70 H70A 119.7
C28 C70 H70A 119.7
C68 C99 H99A 109.5
C68 C99 H99B 109.5
H99A C99 H99B 109.5
C68 C99 H99C 109.5
H99A C99 H99C 109.5
H99B C99 H99C 109.5
C32 C68 C3 107.7(6)
C32 C68 C99 126.6(7)
C3 C68 C99 125.2(6)
C32 C68 W1 70.2(4)
C3 C68 W1 71.2(4)
C99 C68 W1 129.9(5)
C68 C3 C4 108.2(6)
C68 C3 W1 74.3(4)
C4 C3 W1 70.0(4)
C68 C3 H3A 125.8
C4 C3 H3A 125.8
W1 C3 H3A 125.8
C21 C23 C8 121.0(6)
C21 C23 H23A 119.5
C8 C23 H23A 119.5
C33 C25 C6 120.5(6)
C33 C25 H25A 119.7
C6 C25 H25A 119.7
C4 C69 C32 107.8(6)
C4 C69 W1 72.8(4)
C32 C69 W1 74.2(4)
C4 C69 H69A 125.8
C32 C69 H69A 125.8
W1 C69 H69A 125.8
C33 C26 C22 120.0(6)
C33 C26 H26A 120.0
C22 C26 H26A 120.0
C74 C31 C19 120.8(7)
C74 C31 H31A 119.6
C19 C31 H31A 119.6
C31 C74 C73 120.1(6)
C31 C74 H74A 120.0
C73 C74 H74A 120.0
C69 C4 C3 107.7(6)
C69 C4 W1 71.4(4)
C3 C4 W1 74.8(4)
C69 C4 H4A 125.9
C3 C4 H4A 125.9
W1 C4 H4A 125.9
C28 C8 C23 118.6(6)
C28 C8 P2 123.4(5)
C23 C8 P2 117.7(5)
C2 C5 C7 124.2(5)
C2 C5 C20 119.0(5)
C7 C5 C20 116.7(5)
C29 C9 C13 119.8(6)
C29 C9 H9A 120.1
C13 C9 H9A 120.1
C8 C28 C70 120.1(6)
C8 C28 H28A 119.9
C70 C28 H28A 119.9
C76 C29 C9 121.6(7)
C76 C29 H29A 119.2
C9 C29 H29A 119.2
C9 C13 C17 118.2(6)
C9 C13 C2 122.3(5)
C17 C13 C2 119.4(5)
C77 C17 C13 120.8(6)
C77 C17 H17A 119.6
C13 C17 H17A 119.6
C76 C77 C17 120.7(7)
C76 C77 H77A 119.7
C17 C77 H77A 119.7
C31 C19 C7 120.1(6)
C31 C19 H19A 120.0
C7 C19 H19A 120.0
C77 C76 C29 118.9(6)
C77 C76 H76A 120.6
C29 C76 H76A 120.6

loop_
_geom_bond_atom_site_label_1
_geom_bond_atom_site_label_2
_geom_bond_distance
W1 C16 1.969(6)
W1 C30 1.973(8)
W1 C20 2.239(6)
W1 C69 2.296(6)
W1 C4 2.316(6)
W1 C32 2.349(6)
W1 C3 2.378(6)
W1 C68 2.418(7)
W1 P2 2.4189(15)
P2 C8 1.823(6)
P2 C2 1.836(6)
P2 C10 1.848(6)
O1 C20 1.217(7)
C6 C10 1.378(9)
C6 C25 1.393(9)
C6 H6A 0.9300
C30 O3 1.139(9)
C73 C74 1.369(11)
C73 C18 1.398(9)
C73 H73A 0.9300
C20 C5 1.535(8)
C7 C18 1.383(9)
C7 C19 1.391(8)
C7 C5 1.499(7)
O2 C16 1.154(8)
C10 C22 1.386(8)
C2 C5 1.342(8)
C2 C13 1.485(8)
C33 C26 1.375(9)
C33 C25 1.386(10)
C33 H33A 0.9300
C21 C23 1.383(9)
C21 C71 1.389(10)
C21 H21A 0.9300
C18 H18A 0.9300
C32 C68 1.407(10)
C32 C69 1.420(10)
C32 H32A 0.9800
C22 C26 1.387(9)
C22 H22A 0.9300
C71 C70 1.387(10)
C71 H71A 0.9300
C70 C28 1.401(9)
C70 H70A 0.9300
C99 C68 1.503(10)
C99 H99A 0.9600
C99 H99B 0.9600
C99 H99C 0.9600
C68 C3 1.420(9)
C3 C4 1.421(9)
C3 H3A 0.9800
C23 C8 1.410(8)
C23 H23A 0.9300
C25 H25A 0.9300
C69 C4 1.418(10)
C69 H69A 0.9800
C26 H26A 0.9300
C31 C74 1.363(11)
C31 C19 1.381(9)
C31 H31A 0.9300
C74 H74A 0.9300
C4 H4A 0.9800
C8 C28 1.391(8)
C9 C29 1.385(9)
C9 C13 1.399(8)
C9 H9A 0.9300
C28 H28A 0.9300
C29 C76 1.381(11)
C29 H29A 0.9300
C13 C17 1.403(8)
C17 C77 1.383(9)
C17 H17A 0.9300
C77 C76 1.379(10)
C77 H77A 0.9300
C19 H19A 0.9300
C76 H76A 0.9300

loop_
_geom_torsion_atom_site_label_1
_geom_torsion_atom_site_label_2
_geom_torsion_atom_site_label_3
_geom_torsion_atom_site_label_4
_geom_torsion
C16 W1 P2 C8 89.2(3)
C30 W1 P2 C8 160.2(3)
C20 W1 P2 C8 -131.1(3)
C69 W1 P2 C8 7.8(4)
C4 W1 P2 C8 -63.4(4)
C32 W1 P2 C8 2.3(3)
C3 W1 P2 C8 -60.9(3)
C68 W1 P2 C8 -29.6(3)
C16 W1 P2 C2 -147.9(3)
C30 W1 P2 C2 -76.9(3)
C20 W1 P2 C2 -8.2(2)
C69 W1 P2 C2 130.7(4)
C4 W1 P2 C2 59.5(4)
C32 W1 P2 C2 125.3(3)
C3 W1 P2 C2 62.0(3)
C68 W1 P2 C2 93.3(2)
C16 W1 P2 C10 -33.2(3)
C30 W1 P2 C10 37.8(3)
C20 W1 P2 C10 106.5(3)
C69 W1 P2 C10 -114.6(4)
C4 W1 P2 C10 174.2(4)
C32 W1 P2 C10 -120.1(3)
C3 W1 P2 C10 176.7(3)
C68 W1 P2 C10 -152.1(3)
C16 W1 C30 O3 -45(13)
C20 W1 C30 O3 176(100)
C69 W1 C30 O3 49(13)
C4 W1 C30 O3 84(13)
C32 W1 C30 O3 34(13)
C3 W1 C30 O3 109(13)
C68 W1 C30 O3 86(13)
P2 W1 C30 O3 -116(13)
C16 W1 C20 O1 -119.0(5)
C30 W1 C20 O1 -62.5(5)
C69 W1 C20 O1 31.1(6)
C4 W1 C20 O1 32.7(5)
C32 W1 C20 O1 78.6(6)
C3 W1 C20 O1 65.4(5)
C68 W1 C20 O1 90.6(5)
P2 W1 C20 O1 -175.8(5)
C16 W1 C20 C5 65.4(5)
C30 W1 C20 C5 122.0(5)
C69 W1 C20 C5 -144.5(4)
C4 W1 C20 C5 -142.9(5)
C32 W1 C20 C5 -96.9(5)
C3 W1 C20 C5 -110.1(5)
C68 W1 C20 C5 -85.0(5)
P2 W1 C20 C5 8.7(4)
C25 C6 C10 C22 0.7(9)
C25 C6 C10 P2 -177.6(5)
C8 P2 C10 C6 -8.7(6)
C2 P2 C10 C6 -121.4(5)
W1 P2 C10 C6 119.6(5)
C8 P2 C10 C22 173.0(5)
C2 P2 C10 C22 60.3(5)
W1 P2 C10 C22 -58.7(5)
C8 P2 C2 C5 135.4(4)
C10 P2 C2 C5 -115.3(4)
W1 P2 C2 C5 8.5(5)
C8 P2 C2 C13 -44.9(5)
C10 P2 C2 C13 64.3(5)
W1 P2 C2 C13 -171.9(4)
C30 W1 C16 O2 42(20)
C20 W1 C16 O2 98(20)
C69 W1 C16 O2 -59(21)
C4 W1 C16 O2 -44(21)
C32 W1 C16 O2 -94(21)
C3 W1 C16 O2 -90(21)
C68 W1 C16 O2 -115(20)
P2 W1 C16 O2 154(21)
C19 C7 C18 C73 -1.0(9)
C5 C7 C18 C73 -179.3(6)
C74 C73 C18 C7 0.8(10)
C16 W1 C32 C68 -145.8(4)
C30 W1 C32 C68 141.7(4)
C20 W1 C32 C68 20.9(5)
C69 W1 C32 C68 116.2(6)
C4 W1 C32 C68 77.9(4)
C3 W1 C32 C68 36.3(4)
P2 W1 C32 C68 -68.8(4)
C16 W1 C32 C69 97.9(4)
C30 W1 C32 C69 25.4(6)
C20 W1 C32 C69 -95.3(5)
C4 W1 C32 C69 -38.3(4)
C3 W1 C32 C69 -80.0(4)
C68 W1 C32 C69 -116.2(6)
P2 W1 C32 C69 174.9(4)
C6 C10 C22 C26 0.5(9)
P2 C10 C22 C26 178.9(5)
C23 C21 C71 C70 -0.5(10)
C21 C71 C70 C28 1.4(11)
C69 C32 C68 C3 1.2(7)
W1 C32 C68 C3 -61.7(4)
C69 C32 C68 C99 -171.6(6)
W1 C32 C68 C99 125.5(7)
C69 C32 C68 W1 62.9(5)
C16 W1 C68 C32 40.2(5)
C30 W1 C68 C32 -82.2(7)
C20 W1 C68 C32 -165.1(4)
C69 W1 C68 C32 -37.9(4)
C4 W1 C68 C32 -80.3(4)
C3 W1 C68 C32 -117.7(6)
P2 W1 C68 C32 119.4(4)
C16 W1 C68 C3 157.9(4)
C30 W1 C68 C3 35.5(7)
C20 W1 C68 C3 -47.5(4)
C69 W1 C68 C3 79.8(4)
C4 W1 C68 C3 37.4(4)
C32 W1 C68 C3 117.7(6)
P2 W1 C68 C3 -122.9(4)
C16 W1 C68 C99 -81.5(7)
C30 W1 C68 C99 156.1(7)
C20 W1 C68 C99 73.2(7)
C69 W1 C68 C99 -159.6(7)
C4 W1 C68 C99 158.0(7)
C32 W1 C68 C99 -121.7(8)
C3 W1 C68 C99 120.6(8)
P2 W1 C68 C99 -2.3(7)
C32 C68 C3 C4 -1.3(7)
C99 C68 C3 C4 171.7(6)
W1 C68 C3 C4 -62.2(4)
C32 C68 C3 W1 61.0(5)
C99 C68 C3 W1 -126.1(7)
C16 W1 C3 C68 -40.3(6)
C30 W1 C3 C68 -162.3(4)
C20 W1 C3 C68 133.0(4)
C69 W1 C3 C68 -78.3(4)
C4 W1 C3 C68 -116.6(6)
C32 W1 C3 C68 -36.1(4)
P2 W1 C3 C68 65.7(4)
C16 W1 C3 C4 76.2(6)
C30 W1 C3 C4 -45.7(5)
C20 W1 C3 C4 -110.5(4)
C69 W1 C3 C4 38.3(4)
C32 W1 C3 C4 80.4(4)
C68 W1 C3 C4 116.6(6)
P2 W1 C3 C4 -177.8(4)
C71 C21 C23 C8 -1.3(10)
C26 C33 C25 C6 1.9(11)
C10 C6 C25 C33 -1.9(10)
C68 C32 C69 C4 -0.7(8)
W1 C32 C69 C4 65.6(5)
C68 C32 C69 W1 -66.4(5)
C16 W1 C69 C4 160.6(4)
C30 W1 C69 C4 83.3(4)
C20 W1 C69 C4 2.8(6)
C32 W1 C69 C4 -114.8(6)
C3 W1 C69 C4 -37.7(4)
C68 W1 C69 C4 -78.3(4)
P2 W1 C69 C4 -123.5(4)
C16 W1 C69 C32 -84.7(4)
C30 W1 C69 C32 -161.9(4)
C20 W1 C69 C32 117.6(4)
C4 W1 C69 C32 114.8(6)
C3 W1 C69 C32 77.1(4)
C68 W1 C69 C32 36.5(4)
P2 W1 C69 C32 -8.8(6)
C25 C33 C26 C22 -0.7(10)
C10 C22 C26 C33 -0.5(10)
C19 C31 C74 C73 0.8(11)
C18 C73 C74 C31 -0.7(11)
C32 C69 C4 C3 0.0(7)
W1 C69 C4 C3 66.5(5)
C32 C69 C4 W1 -66.6(5)
C68 C3 C4 C69 0.8(7)
W1 C3 C4 C69 -64.2(5)
C68 C3 C4 W1 65.0(4)
C16 W1 C4 C69 -25.4(6)
C30 W1 C4 C69 -102.3(5)
C20 W1 C4 C69 -177.8(4)
C32 W1 C4 C69 38.1(4)
C3 W1 C4 C69 115.1(6)
C68 W1 C4 C69 78.6(5)
P2 W1 C4 C69 119.1(4)
C16 W1 C4 C3 -140.5(4)
C30 W1 C4 C3 142.6(4)
C20 W1 C4 C3 67.0(4)
C69 W1 C4 C3 -115.1(6)
C32 W1 C4 C3 -77.0(4)
C68 W1 C4 C3 -36.6(4)
P2 W1 C4 C3 4.0(6)
C21 C23 C8 C28 2.3(9)
C21 C23 C8 P2 176.5(5)
C2 P2 C8 C28 -8.0(6)
C10 P2 C8 C28 -115.7(6)
W1 P2 C8 C28 115.4(5)
C2 P2 C8 C23 178.1(5)
C10 P2 C8 C23 70.4(5)
W1 P2 C8 C23 -58.5(5)
C13 C2 C5 C7 -4.2(9)
P2 C2 C5 C7 175.4(4)
C13 C2 C5 C20 178.1(5)
P2 C2 C5 C20 -2.3(7)
C18 C7 C5 C2 -53.2(8)
C19 C7 C5 C2 128.5(6)
C18 C7 C5 C20 124.5(6)
C19 C7 C5 C20 -53.7(8)
O1 C20 C5 C2 178.2(6)
W1 C20 C5 C2 -6.2(7)
O1 C20 C5 C7 0.3(8)
W1 C20 C5 C7 175.9(4)
C23 C8 C28 C70 -1.5(9)
P2 C8 C28 C70 -175.3(5)
C71 C70 C28 C8 -0.3(10)
C13 C9 C29 C76 -1.8(10)
C29 C9 C13 C17 0.6(9)
C29 C9 C13 C2 178.4(6)
C5 C2 C13 C9 123.9(7)
P2 C2 C13 C9 -55.7(7)
C5 C2 C13 C17 -58.4(8)
P2 C2 C13 C17 122.0(5)
C9 C13 C17 C77 0.5(9)
C2 C13 C17 C77 -177.3(6)
C13 C17 C77 C76 -0.5(10)
C74 C31 C19 C7 -1.1(10)
C18 C7 C19 C31 1.2(9)
C5 C7 C19 C31 179.4(6)
C17 C77 C76 C29 -0.7(10)
C9 C29 C76 C77 1.8(11)
